data_4335586
loop_
_publ_author_name
'Tao Tian'
'Weiting Yang'
'Hao Wang'
'Song Dang'
'Zhong-Ming Sun'

_publ_section_title
;
 Flexible Diphosphonic Acids for the Isolation of Uranyl Hybrids with
 Heterometallic UVI=O-ZnII Cation-Cation Interactions
;
_journal_name_full 'Inorganic Chemistry'
_journal_page_first 8288
_journal_page_last 8290
_journal_paper_doi 10.1021/ic4009834
_journal_volume 52
_journal_year 2013
_chemical_formula_sum 'C12 H12 N2 O8 P2 U Zn'
_chemical_formula_weight 677.58
_chemical_name_systematic
; 
 ? 
;
_space_group_IT_number 14
_symmetry_space_group_name_Hall '-P 2ybc'
_symmetry_space_group_name_H-M 'P 1 21/c 1'
_atom_sites_solution_hydrogens geom
_atom_sites_solution_primary direct
_atom_sites_solution_secondary difmap
_audit_creation_method SHELXL-97
_cell_angle_alpha 90.00
_cell_angle_beta 100.074(2)
_cell_angle_gamma 90.00
_cell_formula_units_Z 4
_cell_length_a 10.3814(9)
_cell_length_b 21.4752(18)
_cell_length_c 8.0597(7)
_cell_measurement_temperature 273(2)
_cell_volume 1769.1(3)
_computing_structure_refinement 'SHELXL-97 (Sheldrick, 1997)'
_computing_structure_solution 'SHELXS-97 (Sheldrick, 1990)'
_diffrn_ambient_temperature 273(2)
_diffrn_measured_fraction_theta_full 1.000
_diffrn_measured_fraction_theta_max 1.000
_diffrn_radiation_monochromator graphite
_diffrn_radiation_source 'fine-focus sealed tube'
_diffrn_radiation_type MoK\a
_diffrn_radiation_wavelength 0.71073
_diffrn_reflns_av_R_equivalents 0.0495
_diffrn_reflns_av_sigmaI/netI 0.0608
_diffrn_reflns_limit_h_max 12
_diffrn_reflns_limit_h_min -12
_diffrn_reflns_limit_k_max 23
_diffrn_reflns_limit_k_min -26
_diffrn_reflns_limit_l_max 9
_diffrn_reflns_limit_l_min -9
_diffrn_reflns_number 9575
_diffrn_reflns_theta_full 26.04
_diffrn_reflns_theta_max 26.04
_diffrn_reflns_theta_min 1.90
_exptl_absorpt_coefficient_mu 10.723
_exptl_absorpt_correction_T_max 0.65
_exptl_absorpt_correction_T_min 0.57
_exptl_absorpt_correction_type multi-scan
_exptl_absorpt_process_details sadabs
_exptl_crystal_density_diffrn 2.544
_exptl_crystal_F_000 1256
_exptl_crystal_size_max 0.15
_exptl_crystal_size_mid 0.10
_exptl_crystal_size_min 0.10
_refine_diff_density_max 2.733
_refine_diff_density_min -0.944
_refine_diff_density_rms 0.217
_refine_ls_extinction_method none
_refine_ls_goodness_of_fit_ref 1.049
_refine_ls_hydrogen_treatment mixed
_refine_ls_matrix_type full
_refine_ls_number_parameters 235
_refine_ls_number_reflns 3484
_refine_ls_number_restraints 0
_refine_ls_restrained_S_all 1.049
_refine_ls_R_factor_all 0.0504
_refine_ls_R_factor_gt 0.0369
_refine_ls_shift/su_max 0.000
_refine_ls_shift/su_mean 0.000
_refine_ls_structure_factor_coef Fsqd
_refine_ls_weighting_details 'calc w=1/[\s^2^(Fo^2^)+(0.0306P)^2^+0.0000P] where P=(Fo^2^+2Fc^2^)/3'
_refine_ls_weighting_scheme calc
_refine_ls_wR_factor_gt 0.0741
_refine_ls_wR_factor_ref 0.0784
_reflns_number_gt 2829
_reflns_number_total 3484
_reflns_threshold_expression >2sigma(I)
_cod_data_source_file ic4009834_si_002_1.cif
_cod_data_source_block 1
_cod_database_code 4335586

loop_
_symmetry_equiv_pos_as_xyz
'x, y, z'
'-x, y+1/2, -z+1/2'
'-x, -y, -z'
'x, -y-1/2, z-1/2'

loop_
_atom_site_label
_atom_site_type_symbol
_atom_site_fract_x
_atom_site_fract_y
_atom_site_fract_z
_atom_site_U_iso_or_equiv
_atom_site_adp_type
_atom_site_occupancy
_atom_site_symmetry_multiplicity
_atom_site_calc_flag
_atom_site_refinement_flags
U1 U 0.23734(2) 0.465972(13) -0.01439(3) 0.01193(10) Uani 1 1 d .
Zn1 Zn 0.26958(8) 0.63057(4) 0.13717(11) 0.0156(2) Uani 1 1 d .
P1 P 0.08454(18) 0.53709(9) 0.2863(2) 0.0122(4) Uani 1 1 d .
P2 P 0.50414(18) 0.53984(9) 0.2468(2) 0.0121(4) Uani 1 1 d .
C1 C 0.2589(8) 0.7665(4) 0.1274(10) 0.0206(18) Uani 1 1 d .
C2 C 0.2938(9) 0.8293(4) 0.1528(11) 0.030(2) Uani 1 1 d .
H2 H 0.2435 0.8607 0.0941 0.036 Uiso 1 1 calc R
C3 C 0.4049(9) 0.8432(4) 0.2674(11) 0.032(2) Uani 1 1 d .
H3 H 0.4304 0.8845 0.2863 0.038 Uiso 1 1 calc R
C4 C 0.4774(8) 0.7970(4) 0.3527(11) 0.029(2) Uani 1 1 d .
H4 H 0.5517 0.8060 0.4316 0.035 Uiso 1 1 calc R
C5 C 0.4373(8) 0.7360(4) 0.3186(11) 0.026(2) Uani 1 1 d .
H5 H 0.4876 0.7040 0.3742 0.031 Uiso 1 1 calc R
C6 C 0.1428(8) 0.7460(4) 0.0051(10) 0.0185(18) Uani 1 1 d .
C7 C 0.0260(7) 0.6620(4) -0.1172(10) 0.0207(18) Uani 1 1 d .
H7 H 0.0166 0.6191 -0.1288 0.025 Uiso 1 1 calc R
C8 C -0.0699(8) 0.6998(5) -0.2080(11) 0.031(2) Uani 1 1 d .
H8 H -0.1415 0.6826 -0.2787 0.037 Uiso 1 1 calc R
C9 C -0.0565(9) 0.7623(5) -0.1911(11) 0.032(2) Uani 1 1 d .
H9 H -0.1187 0.7888 -0.2513 0.039 Uiso 1 1 calc R
C10 C 0.0508(8) 0.7868(4) -0.0831(11) 0.028(2) Uani 1 1 d .
H10 H 0.0611 0.8296 -0.0699 0.033 Uiso 1 1 calc R
C11 C 0.0575(7) 0.5230(3) 0.4960(8) 0.0139(17) Uani 1 1 d .
H11A H 0.1369 0.5061 0.5622 0.017 Uiso 1 1 calc R
H11B H 0.0390 0.5622 0.5464 0.017 Uiso 1 1 calc R
C12 C 0.4894(7) 0.5330(3) 0.4647(9) 0.0185(17) Uani 1 1 d .
H12A H 0.5525 0.5605 0.5307 0.022 Uiso 1 1 calc R
H12B H 0.4028 0.5469 0.4779 0.022 Uiso 1 1 calc R
N1 N 0.1304(6) 0.6839(3) -0.0147(7) 0.0191(15) Uani 1 1 d .
N2 N 0.3310(6) 0.7216(3) 0.2110(8) 0.0169(15) Uani 1 1 d .
O1 O 0.4266(5) 0.4846(2) 0.1581(6) 0.0135(11) Uani 1 1 d .
O2 O 0.2618(5) 0.3846(3) 0.0231(6) 0.0205(12) Uani 1 1 d .
O3 O 0.1845(4) 0.5889(2) 0.3035(6) 0.0133(11) Uani 1 1 d .
O4 O 0.0459(5) 0.4424(3) -0.1819(6) 0.0174(12) Uani 1 1 d .
O5 O 0.4498(4) 0.6022(2) 0.1790(6) 0.0168(12) Uani 1 1 d .
O6 O 0.1337(5) 0.4769(2) 0.2148(6) 0.0135(11) Uani 1 1 d .
O7 O 0.3511(5) 0.4661(2) -0.2337(6) 0.0158(11) Uani 1 1 d .
O8 O 0.2130(5) 0.5487(2) -0.0466(6) 0.0143(12) Uani 1 1 d .

loop_
_atom_site_aniso_label
_atom_site_aniso_U_11
_atom_site_aniso_U_22
_atom_site_aniso_U_33
_atom_site_aniso_U_23
_atom_site_aniso_U_13
_atom_site_aniso_U_12
U1 0.01143(15) 0.01397(16) 0.01083(15) -0.00020(13) 0.00318(10) 0.00051(12)
Zn1 0.0158(5) 0.0148(5) 0.0169(5) 0.0030(4) 0.0049(4) -0.0008(4)
P1 0.0131(9) 0.0139(11) 0.0098(9) 0.0004(9) 0.0027(7) -0.0018(8)
P2 0.0107(9) 0.0174(11) 0.0088(9) 0.0006(9) 0.0034(7) -0.0009(8)
C1 0.030(5) 0.013(4) 0.021(4) 0.002(4) 0.012(4) -0.002(4)
C2 0.045(6) 0.020(5) 0.029(5) 0.003(4) 0.017(4) 0.006(4)
C3 0.052(6) 0.015(5) 0.035(5) -0.001(4) 0.025(5) -0.015(4)
C4 0.031(5) 0.035(6) 0.021(5) 0.000(4) 0.001(4) -0.011(4)
C5 0.025(5) 0.022(5) 0.032(5) 0.003(4) 0.008(4) -0.003(4)
C6 0.026(5) 0.015(4) 0.018(4) -0.005(4) 0.014(4) -0.003(3)
C7 0.019(4) 0.018(5) 0.026(5) 0.003(4) 0.005(4) -0.001(3)
C8 0.026(5) 0.042(6) 0.024(5) 0.005(5) 0.003(4) 0.001(4)
C9 0.031(5) 0.039(6) 0.028(5) 0.012(5) 0.006(4) 0.008(4)
C10 0.038(5) 0.015(5) 0.035(5) 0.004(4) 0.020(4) 0.006(4)
C11 0.023(4) 0.015(4) 0.006(3) 0.000(3) 0.008(3) 0.001(3)
C12 0.018(4) 0.028(5) 0.010(4) 0.000(4) 0.007(3) 0.006(4)
N1 0.027(4) 0.020(4) 0.012(3) 0.000(3) 0.007(3) -0.002(3)
N2 0.021(4) 0.014(4) 0.017(3) -0.005(3) 0.006(3) -0.003(3)
O1 0.012(3) 0.014(3) 0.014(3) -0.001(2) 0.001(2) -0.003(2)
O2 0.019(3) 0.023(3) 0.020(3) 0.001(3) 0.004(2) 0.006(2)
O3 0.011(3) 0.017(3) 0.012(3) 0.001(2) 0.002(2) -0.004(2)
O4 0.013(3) 0.026(3) 0.013(3) -0.001(2) 0.002(2) -0.002(2)
O5 0.012(3) 0.019(3) 0.022(3) 0.004(3) 0.008(2) 0.000(2)
O6 0.021(3) 0.009(3) 0.014(3) 0.001(2) 0.011(2) 0.000(2)
O7 0.011(3) 0.025(3) 0.011(3) -0.003(2) 0.004(2) -0.001(2)
O8 0.017(3) 0.011(3) 0.014(3) 0.003(2) 0.002(2) 0.003(2)

loop_
_atom_type_symbol
_atom_type_description
_atom_type_scat_dispersion_real
_atom_type_scat_dispersion_imag
_atom_type_scat_source
C C 0.0033 0.0016 'International Tables Vol C Tables 4.2.6.8 and 6.1.1.4'
H H 0.0000 0.0000 'International Tables Vol C Tables 4.2.6.8 and 6.1.1.4'
N N 0.0061 0.0033 'International Tables Vol C Tables 4.2.6.8 and 6.1.1.4'
O O 0.0106 0.0060 'International Tables Vol C Tables 4.2.6.8 and 6.1.1.4'
P P 0.1023 0.0942 'International Tables Vol C Tables 4.2.6.8 and 6.1.1.4'
Zn Zn 0.2839 1.4301 'International Tables Vol C Tables 4.2.6.8 and 6.1.1.4'
U U -9.6767 9.6646 'International Tables Vol C Tables 4.2.6.8 and 6.1.1.4'

loop_
_geom_angle_atom_site_label_1
_geom_angle_atom_site_label_2
_geom_angle_atom_site_label_3
_geom_angle
_geom_angle_site_symmetry_1
_geom_angle_site_symmetry_3
O2 U1 O8 178.5(2) . .
O2 U1 O1 89.2(2) . .
O8 U1 O1 90.0(2) . .
O2 U1 O4 88.1(2) . .
O8 U1 O4 92.8(2) . .
O1 U1 O4 177.05(18) . .
O2 U1 O7 93.1(2) . .
O8 U1 O7 88.0(2) . .
O1 U1 O7 87.93(17) . .
O4 U1 O7 93.31(17) . .
O2 U1 O6 92.1(2) . .
O8 U1 O6 86.70(19) . .
O1 U1 O6 88.04(17) . .
O4 U1 O6 90.95(17) . .
O7 U1 O6 173.38(17) . .
O5 Zn1 O3 106.0(2) . .
O5 Zn1 N1 146.0(2) . .
O3 Zn1 N1 107.9(2) . .
O5 Zn1 N2 90.4(2) . .
O3 Zn1 N2 112.5(2) . .
N1 Zn1 N2 78.4(2) . .
O5 Zn1 O8 90.1(2) . .
O3 Zn1 O8 89.81(18) . .
N1 Zn1 O8 88.2(2) . .
N2 Zn1 O8 156.6(2) . .
O3 P1 O4 111.5(3) . 3_565
O3 P1 O6 112.7(3) . .
O4 P1 O6 110.8(3) 3_565 .
O3 P1 C11 104.9(3) . .
O4 P1 C11 107.4(3) 3_565 .
O6 P1 C11 109.2(3) . .
O5 P2 O7 110.9(3) . 3_665
O5 P2 O1 112.5(3) . .
O7 P2 O1 110.1(3) 3_665 .
O5 P2 C12 109.6(3) . .
O7 P2 C12 108.3(3) 3_665 .
O1 P2 C12 105.3(3) . .
N2 C1 C2 121.1(8) . .
N2 C1 C6 116.1(7) . .
C2 C1 C6 122.8(8) . .
C3 C2 C1 118.0(8) . .
C4 C3 C2 120.5(8) . .
C3 C4 C5 118.0(8) . .
N2 C5 C4 122.8(8) . .
N1 C6 C10 121.2(7) . .
N1 C6 C1 115.0(7) . .
C10 C6 C1 123.7(7) . .
N1 C7 C8 123.5(8) . .
C9 C8 C7 118.3(8) . .
C8 C9 C10 119.6(8) . .
C6 C10 C9 118.9(8) . .
C11 C11 P1 113.3(6) 3_566 .
C12 C12 P2 114.1(7) 3_666 .
C7 N1 C6 118.4(7) . .
C7 N1 Zn1 125.6(5) . .
C6 N1 Zn1 115.8(5) . .
C5 N2 C1 119.7(7) . .
C5 N2 Zn1 125.6(6) . .
C1 N2 Zn1 114.5(5) . .
P2 O1 U1 139.3(3) . .
P1 O3 Zn1 131.5(3) . .
P1 O4 U1 150.2(3) 3_565 .
P2 O5 Zn1 128.8(3) . .
P1 O6 U1 128.1(3) . .
P2 O7 U1 134.3(3) 3_665 .
U1 O8 Zn1 130.0(2) . .

loop_
_geom_bond_atom_site_label_1
_geom_bond_atom_site_label_2
_geom_bond_distance
_geom_bond_site_symmetry_2
U1 O2 1.784(5) .
U1 O8 1.806(5) .
U1 O1 2.235(5) .
U1 O4 2.256(5) .
U1 O7 2.291(5) .
U1 O6 2.306(5) .
Zn1 O5 1.941(5) .
Zn1 O3 1.947(5) .
Zn1 N1 2.068(6) .
Zn1 N2 2.109(6) .
Zn1 O8 2.308(5) .
P1 O3 1.512(5) .
P1 O4 1.529(5) 3_565
P1 O6 1.540(5) .
P1 C11 1.787(7) .
P2 O5 1.517(5) .
P2 O7 1.530(5) 3_665
P2 O1 1.538(5) .
P2 C12 1.796(7) .
C1 N2 1.330(10) .
C1 C2 1.402(11) .
C1 C6 1.485(11) .
C2 C3 1.378(12) .
C3 C4 1.357(12) .
C4 C5 1.388(11) .
C5 N2 1.316(10) .
C6 N1 1.347(9) .
C6 C10 1.396(11) .
C7 N1 1.328(9) .
C7 C8 1.390(11) .
C8 C9 1.355(12) .
C9 C10 1.391(12) .
C11 C11 1.558(14) 3_566
C12 C12 1.528(14) 3_666
O4 P1 1.529(5) 3_565
O7 P2 1.530(5) 3_665
